data_1545568
loop_
_publ_author_name
'Dugat, Pierre'
'El-Ghozzi, Malika'
'Metin, Jacques'
'Avignant, Daniel'

_publ_section_title
;
 Crystal Structures of Li4ZrF8 and Li3Zr4F19 and Reinvestigation of the
 LiF-ZrF4 Phase Diagram
;
_journal_name_full 'Journal of Solid State Chemistry'
_journal_page_first 187
_journal_page_last 196
_journal_paper_doi 10.1006/jssc.1995.1396
_journal_volume 120
_journal_year 1995
_chemical_formula_moiety 'F19 Zr4, 3(Li)'
_chemical_formula_sum 'F19 Li3 Zr4'
_chemical_formula_weight 746.66
_space_group_IT_number 2
_symmetry_cell_setting triclinic
_symmetry_Int_Tables_number 2
_symmetry_space_group_name_Hall '-P 1'
_symmetry_space_group_name_H-M 'P -1'
_cell_angle_alpha 107.7(1)
_cell_angle_beta 92.0(1)
_cell_angle_gamma 103.4(2)
_cell_formula_units_Z 2
_cell_length_a 5.418(2)
_cell_length_b 10.822(2)
_cell_length_c 12.708(2)
_cell_volume 686.0(9)
_diffrn_ambient_temperature 294
_diffrn_radiation_probe x-ray
_diffrn_radiation_type MoK\a
_diffrn_radiation_wavelength 0.71069
_exptl_absorpt_coefficient_mu 3.15
_exptl_crystal_density_diffrn 3.62
_exptl_crystal_F_000 680
_refine_ls_number_parameters 236
_refine_ls_number_reflns 4079
_refine_ls_R_factor_gt 0.028
_refine_ls_wR_factor_gt 0.032
_cod_data_source_file JSSC-1995-120-187-196-2.cif
_cod_data_source_block Li3Zr4F19
_cod_original_cell_volume 685.8(3)
_cod_database_code 1545568

loop_
_symmetry_equiv_pos_site_id
_symmetry_equiv_pos_as_xyz
1 x,y,z
2 -x,-y,-z

loop_
_atom_site_aniso_label
_atom_site_aniso_U_11
_atom_site_aniso_U_22
_atom_site_aniso_U_33
_atom_site_aniso_U_23
_atom_site_aniso_U_13
_atom_site_aniso_U_12
Zr1 0.0073(1) 0.0073(1) 0.0066(1) 0.0028(1) 0.0010(1) 0.0019(1)
Zr2 0.0092(1) 0.0070(1) 0.0076(1) 0.0020(1) 0.0012(1) 0.0024(1)
Zr3 0.0076(1) 0.0072(1) 0.0072(1) 0.0029(1) 0.0017(1) 0.0026(1)
Zr4 0.0095(1) 0.0077(1) 0.0091(1) 0.0030(1) 0.0024(1) 0.0029(1)
F1 0.0212(9) 0.0162(8) 0.0143(9) -0.0004(7) -0.0038(8) 0.0112(6)
F2 0.0204(9) 0.0152(8) 0.0180(10) -0.0022(7) -0.0009(8) 0.0096(7)
F3 0.0213(9) 0.0114(7) 0.0160(9) 0.0013(7) -0.0016(8) 0.0089(6)
F4 0.0360(10) 0.0209(9) 0.0190(10) -0.0006(8) -0.0130(10) 0.0150(8)
F5 0.0198(9) 0.0116(7) 0.0135(9) 0.0008(6) -0.0035(8) 0.0088(6)
F6 0.0200(10) 0.0340(10) 0.0340(10) 0.0188(9) 0.0120(10) 0.0010(10)
F7 0.0210(10) 0.0320(10) 0.0260(10) 0.0185(8) 0.0130(9) 0.0030(10)
F8 0.0240(10) 0.0116(7) 0.0127(9) -0.0015(7) -0.0058(8) 0.0092(7)
F9 0.0170(10) 0.0260(10) 0.0270(10) 0.0146(8) 0.0102(9) 0.0044(8)
F10 0.0180(10) 0.0224(9) 0.0230(9) 0.0129(7) 0.0101(8) 0.0013(8)
F11 0.0240(10) 0.0164(8) 0.0142(9) -0.0005(7) -0.0058(8) 0.0110(7)
F12 0.0250(10) 0.0163(8) 0.0139(9) 0.0023(7) -0.0043(8) 0.0114(7)
F13 0.0210(10) 0.0380(10) 0.0290(10) 0.0150(10) 0.0163(9) 0.0060(10)
F14 0.0144(9) 0.0260(10) 0.0290(10) 0.0155(8) 0.0108(8) 0.0022(8)
F15 0.0450(10) 0.0160(8) 0.0220(10) -0.0041(8) -0.0130(10) 0.0184(8)
F16 0.0280(10) 0.0150(8) 0.0150(10) -0.0012(7) -0.0081(9) 0.0100(7)
F17 0.0220(10) 0.0290(10) 0.0300(10) 0.0162(8) 0.0145(9) 0.0020(10)
F18 0.0250(10) 0.0192(8) 0.0160(10) 0.0038(7) -0.0045(8) 0.0118(7)
F19 0.025(3) 0.0279(9) 0.0260(10) 0.0103(8) -0.0032(9) 0.0141(8)
Li1 0.018(3) 0.036(3) 0.036(3) 0.022(3) 0.011(3) 0.003(3)
Li2 0.026(3) 0.041(4) 0.033(4) 0.016(3) 0.018(3) 0.011(3)
Li3 0.020(3) 0.040(3) 0.032(3) 0.026(2) 0.007(3) 0.004(3)

loop_
_atom_site_label
_atom_site_type_symbol
_atom_site_thermal_displace_type
_atom_site_fract_x
_atom_site_fract_y
_atom_site_fract_z
_atom_site_occupancy
_atom_site_U_iso_or_equiv
_atom_site_calc_flag
_atom_site_refinement_flags
_atom_site_disorder_assembly
_atom_site_disorder_group
Zr1 Zr Uani 0.33371(6) 0.87713(3) 0.36924(3) 1.000 0.0069(1) . . . .
Zr2 Zr Uani 0.06152(6) 0.33804(3) 0.94659(3) 1.000 0.0080(1) . . . .
Zr3 Zr Uani 0.09931(6) 0.94827(3) 0.79185(3) 1.000 0.0071(1) . . . .
Zr4 Zr Uani 0.13795(6) 0.61669(3) 0.63427(3) 1.000 0.0085(1) . . . .
F1 F Uani 0.3742(5) 0.0694(2) 0.4947(2) 1.000 0.0175(5) . . . .
F2 F Uani 0.5082(5) 0.2752(2) 0.6547(2) 1.000 0.0188(5) . . . .
F3 F Uani 0.8722(5) 0.5709(2) 0.4872(2) 1.000 0.0162(5) . . . .
F4 F Uani 0.6613(6) 0.0006(3) 0.0741(2) 1.000 0.0260(6) . . . .
F5 F Uani 0.9662(5) 0.7827(2) 0.6447(2) 1.000 0.0150(5) . . . .
F6 F Uani 0.2439(6) 0.7463(3) -0.0024(3) 1.000 0.0283(6) . . . .
F7 F Uani 0.1486(6) 0.4586(3) 0.2965(3) 1.000 0.0246(6) . . . .
F8 F Uani 0.8739(5) 0.4800(2) 0.9174(2) 1.000 0.0168(5) . . . .
F9 F Uani 0.4152(5) 0.6993(3) 0.5602(2) 1.000 0.0219(6) . . . .
F10 F Uani 0.6120(5) 0.9813(3) 0.2967(2) 1.000 0.0203(5) . . . .
F11 F Uani 0.7355(5) 0.2163(2) 0.2186(2) 1.000 0.0186(5) . . . .
F12 F Uani 0.1195(5) 0.9871(2) 0.3106(2) 1.000 0.0181(5) . . . .
F13 F Uani 0.2013(6) 0.1114(3) 0.1441(3) 1.000 0.0283(6) . . . .
F14 F Uani 0.9553(5) 0.1906(3) 0.5620(2) 1.000 0.0219(6) . . . .
F15 F Uani 0.1225(6) 0.1480(3) 0.8744(3) 1.000 0.0286(5) . . . .
F16 F Uani 0.1693(5) 0.7541(2) 0.2135(2) 1.000 0.0202(5) . . . .
F17 F Uani 0.3358(5) 0.4087(3) 0.8687(2) 1.000 0.0259(6) . . . .
F18 F Uani 0.2973(5) 0.3220(2) 0.0617(2) 1.000 0.0196(5) . . . .
F19 F Uani 0.3627(5) 0.5486(3) 0.7117(2) 1.000 0.0248(11) . . . .
Li1 Li Uani 0.716(2) 0.7380(10) 0.4890(10) 1.000 0.0280(17) . . . .
Li2 Li Uani 0.524(2) 0.8350(10) 0.9400(10) 1.000 0.032(2) . . . .
Li3 Li Uani 0.586(2) 0.4890(10) 0.7910(10) 1.000 0.0278(17) . . . .

loop_
_geom_angle_atom_site_label_1
_geom_angle_atom_site_label_2
_geom_angle_atom_site_label_3
_geom_angle
_geom_angle_site_symmetry_1
_geom_angle_site_symmetry_2
_geom_angle_site_symmetry_3
_geom_angle_publ_flag
F10 Zr1 F12 80.1(2) . . . yes
F10 Zr1 F16 89.2(2) . . . yes
F1 Zr1 F10 85.1(2) 1_565 . . yes
F1 Zr1 F10 85.4(2) 2_666 . . yes
F2 Zr1 F10 93.5(2) 2_666 . . yes
F10 Zr1 F14 168.6(2) . . 2_666 yes
F12 Zr1 F16 74.9(2) . . . yes
F1 Zr1 F12 70.8(2) 1_565 . . yes
F1 Zr1 F12 133.3(2) 2_666 . . yes
F2 Zr1 F12 151.5(2) 2_666 . . yes
F12 Zr1 F14 89.4(2) . . 2_666 yes
F1 Zr1 F16 145.7(2) 1_565 . . yes
F1 Zr1 F16 149.3(2) 2_666 . . yes
F2 Zr1 F16 77.3(2) 2_666 . . yes
F14 Zr1 F16 92.3(2) 2_666 . . yes
F1 Zr1 F1 63.9(2) 1_565 . 2_666 yes
F1 Zr1 F2 136.7(2) 1_565 . 2_666 yes
F1 Zr1 F14 87.3(2) 1_565 . 2_666 yes
F1 Zr1 F2 72.9(2) 2_666 . 2_666 yes
F1 Zr1 F14 98.8(2) 2_666 . 2_666 yes
F2 Zr1 F14 97.9(2) 2_666 . 2_666 yes
F15 Zr2 F17 88.2(2) . . . yes
F8 Zr2 F15 143.4(2) 1_455 . . yes
F15 Zr2 F18 76.8(2) . . 1_556 yes
F6 Zr2 F15 88.8(2) 2_566 . . yes
F15 Zr2 F16 71.8(2) . . 2_566 yes
F8 Zr2 F15 150.5(2) 2_667 . . yes
F8 Zr2 F17 87.1(2) 1_455 . . yes
F17 Zr2 F18 94.1(2) . . 1_556 yes
F6 Zr2 F17 171.3(2) 2_566 . . yes
F16 Zr2 F17 87.4(2) 2_566 . . yes
F8 Zr2 F17 94.3(2) 2_667 . . yes
F8 Zr2 F18 139.8(2) 1_455 . 1_556 yes
F6 Zr2 F8 90.5(2) 2_566 . 1_455 yes
F8 Zr2 F16 71.8(2) 1_455 . 2_566 yes
F8 Zr2 F8 66.1(2) 1_455 . 2_667 yes
F6 Zr2 F18 93.2(2) 2_566 . 1_556 yes
F16 Zr2 F18 148.5(2) 2_566 . 1_556 yes
F8 Zr2 F18 73.7(2) 2_667 . 1_556 yes
F6 Zr2 F16 83.9(2) 2_566 . 2_566 yes
F6 Zr2 F8 92.4(2) 2_566 . 2_667 yes
F8 Zr2 F16 137.7(2) 2_667 . 2_566 yes
F5 Zr3 F15 147.0(2) 1_455 . 1_565 yes
F5 Zr3 F13 89.8(2) 1_455 . 2_566 yes
F5 Zr3 F12 73.9(2) 1_455 . 2_576 yes
F4 Zr3 F5 138.6(2) 2_666 . 1_455 yes
F5 Zr3 F11 66.2(2) 1_455 . 2_666 yes
F5 Zr3 F10 86.4(2) 1_455 . 2_676 yes
F13 Zr3 F15 92.7(2) 2_566 . 1_565 yes
F12 Zr3 F15 73.3(2) 2_576 . 1_565 yes
F4 Zr3 F15 73.8(2) 2_666 . 1_565 yes
F11 Zr3 F15 145.5(2) 2_666 . 1_565 yes
F10 Zr3 F15 86.0(2) 2_676 . 1_565 yes
F12 Zr3 F13 89.5(2) 2_576 . 2_566 yes
F4 Zr3 F13 96.5(2) 2_666 . 2_566 yes
F11 Zr3 F13 98.0(2) 2_666 . 2_566 yes
F10 Zr3 F13 170.7(2) 2_676 . 2_566 yes
F4 Zr3 F12 146.7(2) 2_666 . 2_576 yes
F11 Zr3 F12 139.2(2) 2_666 . 2_576 yes
F10 Zr3 F12 81.3(2) 2_676 . 2_576 yes
F4 Zr3 F11 72.4(2) 2_666 . 2_666 yes
F4 Zr3 F10 92.0(2) 2_666 . 2_676 yes
F10 Zr3 F11 88.2(2) 2_676 . 2_666 yes
F9 Zr4 F19 93.6(2) . . . yes
F3 Zr4 F9 89.5(2) 1_455 . . yes
F5 Zr4 F9 88.8(2) 1_455 . . yes
F7 Zr4 F9 176.3(2) 2_566 . . yes
F3 Zr4 F9 87.4(2) 2_666 . . yes
F9 Zr4 F11 89.4(2) . . 2_666 yes
F3 Zr4 F19 145.4(2) 1_455 . . yes
F5 Zr4 F19 145.2(2) 1_455 . . yes
F7 Zr4 F19 90.0(2) 2_566 . . yes
F3 Zr4 F19 78.8(2) 2_666 . . yes
F11 Zr4 F19 79.9(2) 2_666 . . yes
F3 Zr4 F5 69.2(2) 1_455 . 1_455 yes
F3 Zr4 F7 87.9(2) 1_455 . 2_566 yes
F3 Zr4 F3 66.9(2) 1_455 . 2_666 yes
F3 Zr4 F11 134.7(2) 1_455 . 2_666 yes
F5 Zr4 F7 87.9(2) 1_455 . 2_566 yes
F3 Zr4 F5 136.0(2) 2_666 . 1_455 yes
F5 Zr4 F11 65.4(2) 1_455 . 2_666 yes
F3 Zr4 F7 93.9(2) 2_666 . 2_566 yes
F7 Zr4 F11 90.7(2) 2_566 . 2_666 yes
F3 Zr4 F11 158.2(2) 2_666 . 2_666 yes
Zr1 F1 Zr1 116.1(2) 1_545 . 2_666 yes
Zr4 F3 Zr4 113.1(2) 1_655 . 2_666 yes
Zr3 F5 Zr4 113.5(2) 1_655 . 1_655 yes
Zr2 F8 Zr2 113.9(2) 1_655 . 2_667 yes
Zr1 F10 Zr3 169.6(3) . . 2_676 yes
Zr3 F11 Zr4 114.9(2) 2_666 . 2_666 yes
Zr1 F12 Zr3 163.2(2) . . 2_576 yes
Zr2 F15 Zr3 167.6(3) . . 1_545 yes
Zr1 F16 Zr2 165.2(2) . . 2_566 yes

loop_
_geom_bond_atom_site_label_1
_geom_bond_atom_site_label_2
_geom_bond_distance
_geom_bond_site_symmetry_1
_geom_bond_site_symmetry_2
_geom_bond_publ_flag
Zr1 F10 2.082(3) . . yes
Zr1 F12 2.107(3) . . yes
Zr1 F16 2.051(3) . . yes
Zr1 F1 2.160(3) . 1_565 yes
Zr1 F1 2.146(3) . 2_666 yes
Zr1 F2 1.978(3) . 2_666 yes
Zr1 F14 1.925(3) . 2_666 yes
Zr2 F15 2.090(4) . . yes
Zr2 F17 1.952(3) . . yes
Zr2 F8 2.139(3) . 1_455 yes
Zr2 F18 1.982(3) . 1_556 yes
Zr2 F6 1.962(3) . 2_566 yes
Zr2 F16 2.170(3) . 2_566 yes
Zr2 F8 2.135(3) . 2_667 yes
Zr3 F5 2.121(3) . 1_455 yes
Zr3 F15 2.068(4) . 1_565 yes
Zr3 F13 1.912(3) . 2_566 yes
Zr3 F12 2.102(3) . 2_576 yes
Zr3 F4 1.957(3) . 2_666 yes
Zr3 F11 2.143(3) . 2_666 yes
Zr3 F10 2.094(3) . 2_676 yes
Zr4 F9 1.982(3) . . yes
Zr4 F19 1.941(3) . . yes
Zr4 F3 2.175(3) . 1_455 yes
Zr4 F5 2.179(3) . 1_455 yes
Zr4 F7 1.948(3) . 2_566 yes
Zr4 F3 2.132(3) . 2_666 yes
Zr4 F11 2.125(3) . 2_666 yes

loop_
_geom_torsion_atom_site_label_1
_geom_torsion_atom_site_label_2
_geom_torsion_atom_site_label_3
_geom_torsion_atom_site_label_4
_geom_torsion
_geom_torsion_site_symmetry_1
_geom_torsion_site_symmetry_2
_geom_torsion_site_symmetry_3
_geom_torsion_site_symmetry_4
_geom_torsion_publ_flag
F10 Zr1 F1 Zr1 -87.3(2) . . 1_565 2_676 no
F12 Zr1 F1 Zr1 -168.4(2) . . 1_565 2_676 no
F16 Zr1 F1 Zr1 -168.6(2) . . 1_565 2_676 no
F10 Zr1 F1 Zr1 86.8(2) . . 2_666 2_676 no
F12 Zr1 F1 Zr1 15.1(3) . . 2_666 2_676 no
F16 Zr1 F1 Zr1 167.5(2) . . 2_666 2_676 no
F15 Zr3 F5 Zr4 166.0(3) 1_565 . 1_455 . no
F13 Zr3 F5 Zr4 -99.4(2) 2_566 . 1_455 . no
F12 Zr3 F5 Zr4 171.1(2) 2_576 . 1_455 . no
F4 Zr3 F5 Zr4 0.2(3) 2_666 . 1_455 . no
F11 Zr3 F5 Zr4 -0.5(2) 2_666 . 1_455 . no
F10 Zr3 F5 Zr4 89.1(2) 2_676 . 1_455 . no
F5 Zr3 F11 Zr4 0.5(2) 1_455 . 2_666 . no
F15 Zr3 F11 Zr4 -166.6(3) 1_565 . 2_666 . no
F13 Zr3 F11 Zr4 86.7(3) 2_566 . 2_666 . no
F12 Zr3 F11 Zr4 -11.9(3) 2_576 . 2_666 . no
F4 Zr3 F11 Zr4 -179.0(3) 2_666 . 2_666 . no
F10 Zr3 F11 Zr4 -86.3(2) 2_676 . 2_666 . no
F9 Zr4 F3 Zr4 87.4(2) . . 1_455 2_566 no
F19 Zr4 F3 Zr4 -8.1(3) . . 1_455 2_566 no
F9 Zr4 F5 Zr3 -89.3(2) . . 1_455 . no
F19 Zr4 F5 Zr3 5.3(3) . . 1_455 . no
F3 Zr4 F5 Zr3 -179.2(2) 1_455 . 1_455 . no
F7 Zr4 F5 Zr3 92.3(2) 2_566 . 1_455 . no
F3 Zr4 F5 Zr3 -174.3(2) 2_666 . 1_455 . no
F11 Zr4 F5 Zr3 0.5(2) 2_666 . 1_455 . no
F9 Zr4 F3 Zr4 -90.5(2) . . 2_666 2_566 no
F19 Zr4 F3 Zr4 175.3(2) . . 2_666 2_566 no
F9 Zr4 F11 Zr3 88.4(2) . . 2_666 . no
F19 Zr4 F11 Zr3 -177.8(2) . . 2_666 . no
F3 Zr4 F11 Zr3 -0.2(3) 1_455 . 2_666 . no
F5 Zr4 F11 Zr3 -0.5(2) 1_455 . 2_666 . no
F7 Zr4 F11 Zr3 -87.9(2) 2_566 . 2_666 . no
F3 Zr4 F11 Zr3 169.8(3) 2_666 . 2_666 . no
